data_7058015
loop_
_publ_author_name
'Mahapatra, Prithwish'
'Koizumi, Naoki'
'Kanetomo, Takuya'
'Ishida, Takayuki'
'Ghosh, Ashutosh'

_publ_section_title
;
 A series of CuII--LnIII complexes of an N2O3 donor asymmetric ligand and
 a possible CuII--TbIII SMM candidate in no bias field
;
_journal_issue 2
_journal_name_full 'New Journal of Chemistry'
_journal_page_first 634
_journal_paper_doi 10.1039/C8NJ03512A
_journal_volume 43
_journal_year 2019
_chemical_formula_moiety 'C19 H20 Cu Er N5 O12'
_chemical_formula_sum 'C19 H20 Cu Er N5 O12'
_chemical_formula_weight 741.21
_space_group_crystal_system monoclinic
_space_group_IT_number 14
_space_group_name_Hall '-P 2yn'
_space_group_name_H-M_alt 'P 1 21/n 1'
_symmetry_space_group_name_Hall '-P 2yn'
_symmetry_space_group_name_H-M 'P 1 21/n 1'
_atom_sites_solution_hydrogens geom
_audit_creation_method SHELXL-2018/1
_audit_update_record
;
2018-10-08 deposited with the CCDC.
2018-11-20 downloaded from the CCDC.
;
_cell_angle_alpha 90.000(5)
_cell_angle_beta 108.285(5)
_cell_angle_gamma 90.000(5)
_cell_formula_units_Z 4
_cell_length_a 11.073(5)
_cell_length_b 14.257(5)
_cell_length_c 16.022(5)
_cell_measurement_reflns_used 4456
_cell_measurement_temperature 293(2)
_cell_measurement_theta_max 25.46
_cell_measurement_theta_min 1.96
_cell_volume 2401.6(16)
_computing_cell_refinement 'Bruker SAINT'
_computing_data_collection 'Bruker APEX2'
_computing_data_reduction 'Bruker SAINT'
_computing_molecular_graphics 'Bruker SHELXTL'
_computing_publication_material 'Bruker SHELXTL'
_computing_structure_refinement 'SHELXL-2018/1 (Sheldrick, 2018)'
_computing_structure_solution 'SHELXS-97 (Sheldrick 2008)'
_diffrn_ambient_temperature 293(2)
_diffrn_measured_fraction_theta_full 0.995
_diffrn_measured_fraction_theta_max 0.983
_diffrn_measurement_device_type 'CCD area detector'
_diffrn_measurement_method 'phi and omega scans'
_diffrn_radiation_monochromator graphite
_diffrn_radiation_source 'fine-focus sealed tube'
_diffrn_radiation_type MoK\a
_diffrn_radiation_wavelength 0.71073
_diffrn_reflns_av_R_equivalents 0.0543
_diffrn_reflns_av_unetI/netI 0.0544
_diffrn_reflns_Laue_measured_fraction_full 0.995
_diffrn_reflns_Laue_measured_fraction_max 0.983
_diffrn_reflns_limit_h_max 12
_diffrn_reflns_limit_h_min -13
_diffrn_reflns_limit_k_max 16
_diffrn_reflns_limit_k_min -17
_diffrn_reflns_limit_l_max 19
_diffrn_reflns_limit_l_min -15
_diffrn_reflns_number 16662
_diffrn_reflns_point_group_measured_fraction_full 0.995
_diffrn_reflns_point_group_measured_fraction_max 0.983
_diffrn_reflns_theta_full 25.242
_diffrn_reflns_theta_max 25.463
_diffrn_reflns_theta_min 1.958
_exptl_absorpt_coefficient_mu 4.430
_exptl_absorpt_correction_T_max 0.876
_exptl_absorpt_correction_T_min 0.767
_exptl_absorpt_correction_type empirical
_exptl_absorpt_process_details SADABS
_exptl_crystal_colour Green
_exptl_crystal_density_diffrn 2.050
_exptl_crystal_density_method 'not measured'
_exptl_crystal_description Prismatic
_exptl_crystal_F_000 1448
_exptl_crystal_size_max 0.06
_exptl_crystal_size_mid 0.05
_exptl_crystal_size_min 0.03
_refine_diff_density_max 1.652
_refine_diff_density_min -1.149
_refine_diff_density_rms 0.146
_refine_ls_extinction_method none
_refine_ls_goodness_of_fit_ref 1.016
_refine_ls_hydrogen_treatment constr
_refine_ls_matrix_type full
_refine_ls_number_parameters 345
_refine_ls_number_reflns 4383
_refine_ls_number_restraints 0
_refine_ls_restrained_S_all 1.016
_refine_ls_R_factor_all 0.0454
_refine_ls_R_factor_gt 0.0389
_refine_ls_shift/su_max 0.001
_refine_ls_shift/su_mean 0.000
_refine_ls_structure_factor_coef Fsqd
_refine_ls_weighting_details 'w=1/[\s^2^(Fo^2^)+(0.0679P)^2^] where P=(Fo^2^+2Fc^2^)/3'
_refine_ls_weighting_scheme calc
_refine_ls_wR_factor_gt 0.1026
_refine_ls_wR_factor_ref 0.1081
_reflns_Friedel_coverage 0.000
_reflns_number_gt 3769
_reflns_number_total 4456
_reflns_threshold_expression 'I > 2\s(I)'
_cod_data_source_file c8nj03512a2.cif
_cod_data_source_block 4
_cod_depositor_comments
;
The following automatic conversions were performed:

'_exptl_absorpt_correction_type' value 'EMPIRICAL' changed to
'empirical' according to
/home/data/users/saulius/crontab/automatic-downloads/rss-feeds/RSC/lib/dictionaries/cif_core.dic
dictionary named 'cif_core.dic' version 2.4.2 from 2011-04-26.

Automatic conversion script
Id: cif_fix_values 4973 2017-02-22 13:04:09Z antanas 

 Adding full bibliography for 7058012--7058015.cif.
;
_cod_database_code 7058015
_shelx_shelxl_version_number 2018/1
_shelx_space_group_comment
;
The symmetry employed for this shelxl refinement is uniquely defined
by the following loop, which should always be used as a source of
symmetry information in preference to the above space-group names.
They are only intended as comments.
;

loop_
_space_group_symop_operation_xyz
'x, y, z'
'-x+1/2, y+1/2, -z+1/2'
'-x, -y, -z'
'x-1/2, -y-1/2, z-1/2'

loop_
_atom_site_label
_atom_site_type_symbol
_atom_site_fract_x
_atom_site_fract_y
_atom_site_fract_z
_atom_site_U_iso_or_equiv
_atom_site_adp_type
_atom_site_occupancy
_atom_site_site_symmetry_order
_atom_site_calc_flag
_atom_site_refinement_flags_posn
_atom_site_refinement_flags_adp
Er1 Er 0.16340(2) 0.81858(2) 0.82136(2) 0.03323(12) Uani 1 1 d . .
Cu1 Cu -0.12478(6) 0.87713(4) 0.82990(4) 0.03509(18) Uani 1 1 d . .
O1 O -0.0295(3) 0.8867(2) 0.7492(2) 0.0387(8) Uani 1 1 d . .
O3 O 0.2849(4) 0.8293(2) 0.9810(3) 0.0424(9) Uani 1 1 d . .
O6 O 0.1646(5) 0.8144(3) 0.6746(3) 0.0600(13) Uani 1 1 d . .
O12 O 0.3619(4) 0.8949(3) 0.8349(3) 0.0572(11) Uani 1 1 d . .
O2 O 0.0415(3) 0.8510(3) 0.9087(2) 0.0376(8) Uani 1 1 d . .
O7 O 0.0211(5) 0.6901(3) 0.7752(3) 0.0646(14) Uani 1 1 d . .
O10 O 0.2134(4) 0.9810(3) 0.8519(3) 0.0506(10) Uani 1 1 d . .
C9 C -0.3965(6) 0.8213(4) 0.7495(5) 0.0546(17) Uani 1 1 d . .
H9A H -0.416415 0.765238 0.713437 0.066 Uiso 1 1 calc R U
H9B H -0.469657 0.862636 0.730629 0.066 Uiso 1 1 calc R U
O8 O 0.0368(7) 0.5576(4) 0.8420(4) 0.121(3) Uani 1 1 d . .
O9 O 0.1779(5) 0.6671(3) 0.8912(3) 0.0604(13) Uani 1 1 d . .
C13 C 0.0101(5) 0.8940(3) 1.0444(3) 0.0344(11) Uani 1 1 d . .
O4 O 0.2942(4) 0.7201(3) 0.7624(3) 0.0591(11) Uani 1 1 d . .
N2 N -0.1919(4) 0.8851(3) 0.9269(3) 0.0379(10) Uani 1 1 d . .
N3 N 0.2564(5) 0.7563(4) 0.6868(4) 0.0542(13) Uani 1 1 d . .
C1 C -0.0733(6) 0.9444(4) 0.6792(3) 0.0400(13) Uani 1 1 d . .
C16 C 0.2705(5) 0.8736(4) 1.1255(4) 0.0442(14) Uani 1 1 d . .
H16 H 0.357584 0.866707 1.152556 0.053 Uiso 1 1 calc R U
N1 N -0.2858(4) 0.8689(3) 0.7341(3) 0.0407(11) Uani 1 1 d . .
C18 C 0.0866(5) 0.8676(3) 0.9949(3) 0.0320(11) Uani 1 1 d . .
N5 N 0.3276(5) 0.9758(4) 0.8543(4) 0.0544(13) Uani 1 1 d . .
O11 O 0.4012(5) 1.0403(4) 0.8740(4) 0.0952(19) Uani 1 1 d . .
N4 N 0.0774(7) 0.6342(4) 0.8364(4) 0.0701(18) Uani 1 1 d . .
C17 C 0.2185(5) 0.8566(4) 1.0359(3) 0.0367(12) Uani 1 1 d . .
C15 C 0.1937(6) 0.9007(4) 1.1745(4) 0.0472(15) Uani 1 1 d . .
H15 H 0.229019 0.912971 1.234265 0.057 Uiso 1 1 calc R U
C4 C -0.1518(9) 1.0677(5) 0.5379(5) 0.079(2) Uani 1 1 d . .
H4 H -0.179289 1.110118 0.491695 0.094 Uiso 1 1 calc R U
C6 C -0.2030(6) 0.9511(4) 0.6325(3) 0.0458(14) Uani 1 1 d . .
C2 C 0.0130(7) 0.9983(4) 0.6534(4) 0.0518(15) Uani 1 1 d . .
H2 H 0.099081 0.993392 0.684595 0.062 Uiso 1 1 calc R U
C12 C -0.1283(5) 0.8958(3) 1.0075(3) 0.0357(12) Uani 1 1 d . .
H12 H -0.174048 0.905539 1.046528 0.043 Uiso 1 1 calc R U
C14 C 0.0650(6) 0.9095(4) 1.1347(4) 0.0433(13) Uani 1 1 d . .
H14 H 0.013338 0.925999 1.168259 0.052 Uiso 1 1 calc R U
O5 O 0.3019(6) 0.7391(4) 0.6294(4) 0.0858(17) Uani 1 1 d . .
C10 C -0.3749(6) 0.7947(4) 0.8428(5) 0.0536(16) Uani 1 1 d . .
H10A H -0.311010 0.745676 0.858856 0.064 Uiso 1 1 calc R U
H10B H -0.453202 0.769120 0.848485 0.064 Uiso 1 1 calc R U
C19 C 0.4062(6) 0.7851(5) 1.0209(4) 0.0547(16) Uani 1 1 d . .
H19A H 0.395628 0.732201 1.055022 0.082 Uiso 1 1 calc R U
H19B H 0.463622 0.829220 1.058377 0.082 Uiso 1 1 calc R U
H19C H 0.440223 0.764339 0.975813 0.082 Uiso 1 1 calc R U
C3 C -0.0251(9) 1.0593(5) 0.5827(5) 0.068(2) Uani 1 1 d . .
H3 H 0.034627 1.094005 0.566010 0.082 Uiso 1 1 calc R U
C11 C -0.3320(5) 0.8760(5) 0.9067(4) 0.0500(15) Uani 1 1 d . .
H11A H -0.374047 0.933481 0.880477 0.060 Uiso 1 1 calc R U
H11B H -0.353066 0.863892 0.960099 0.060 Uiso 1 1 calc R U
C5 C -0.2378(8) 1.0138(5) 0.5611(4) 0.067(2) Uani 1 1 d . .
H5 H -0.323251 1.018770 0.528304 0.080 Uiso 1 1 calc R U
C8 C -0.4204(6) 0.8755(5) 0.5811(4) 0.0647(19) Uani 1 1 d . .
H8A H -0.487583 0.915946 0.585247 0.097 Uiso 1 1 calc R U
H8B H -0.444498 0.811275 0.584626 0.097 Uiso 1 1 calc R U
H8C H -0.405304 0.885875 0.526001 0.097 Uiso 1 1 calc R U
C7 C -0.3003(5) 0.8965(4) 0.6558(4) 0.0440(14) Uani 1 1 d . .

loop_
_atom_site_aniso_label
_atom_site_aniso_U_11
_atom_site_aniso_U_22
_atom_site_aniso_U_33
_atom_site_aniso_U_23
_atom_site_aniso_U_13
_atom_site_aniso_U_12
Er1 0.02670(18) 0.04185(17) 0.03115(18) -0.00210(9) 0.00907(12) 0.00042(9)
Cu1 0.0254(3) 0.0474(4) 0.0316(4) 0.0021(3) 0.0076(3) 0.0010(3)
O1 0.036(2) 0.051(2) 0.0299(19) 0.0076(16) 0.0120(16) 0.0068(17)
O3 0.026(2) 0.058(2) 0.040(2) -0.0052(16) 0.0064(17) 0.0046(16)
O6 0.055(3) 0.084(3) 0.042(3) 0.002(2) 0.018(2) 0.012(2)
O12 0.044(3) 0.056(2) 0.079(3) -0.016(2) 0.030(2) -0.006(2)
O2 0.0252(19) 0.059(2) 0.0275(19) 0.0003(16) 0.0068(15) 0.0050(17)
O7 0.062(3) 0.061(3) 0.052(3) 0.003(2) -0.009(2) -0.017(2)
O10 0.035(2) 0.049(2) 0.068(3) -0.008(2) 0.017(2) -0.0005(18)
C9 0.032(3) 0.052(4) 0.074(5) -0.015(3) 0.008(3) -0.005(3)
O8 0.153(7) 0.072(4) 0.108(5) 0.020(3) -0.002(4) -0.059(4)
O9 0.060(3) 0.055(3) 0.051(3) 0.008(2) -0.004(2) -0.008(2)
C13 0.042(3) 0.031(2) 0.030(3) 0.002(2) 0.012(2) -0.004(2)
O4 0.058(3) 0.055(2) 0.062(3) -0.006(2) 0.015(2) 0.012(2)
N2 0.029(2) 0.043(2) 0.044(3) 0.0064(19) 0.015(2) 0.0004(19)
N3 0.048(3) 0.057(3) 0.064(4) -0.015(3) 0.028(3) -0.001(3)
C1 0.051(4) 0.043(3) 0.024(3) -0.003(2) 0.009(2) 0.004(3)
C16 0.037(3) 0.050(3) 0.036(3) 0.003(2) -0.003(3) 0.004(3)
N1 0.027(2) 0.041(2) 0.049(3) -0.007(2) 0.004(2) 0.0058(19)
C18 0.038(3) 0.032(2) 0.025(3) 0.0017(19) 0.008(2) -0.001(2)
N5 0.050(3) 0.051(3) 0.066(4) -0.012(3) 0.024(3) -0.009(3)
O11 0.073(4) 0.069(3) 0.146(6) -0.033(3) 0.038(4) -0.035(3)
N4 0.090(5) 0.050(3) 0.055(4) 0.008(3) 0.000(3) -0.020(3)
C17 0.036(3) 0.038(3) 0.032(3) -0.001(2) 0.004(2) 0.001(2)
C15 0.063(4) 0.048(3) 0.026(3) -0.004(2) 0.007(3) -0.004(3)
C4 0.122(8) 0.056(4) 0.057(4) 0.020(3) 0.026(5) 0.022(4)
C6 0.056(4) 0.051(3) 0.025(3) -0.001(2) 0.004(3) 0.015(3)
C2 0.064(4) 0.058(3) 0.035(3) 0.008(3) 0.018(3) -0.003(3)
C12 0.037(3) 0.035(3) 0.041(3) 0.003(2) 0.022(3) 0.003(2)
C14 0.058(4) 0.038(3) 0.038(3) -0.002(2) 0.020(3) 0.000(3)
O5 0.111(5) 0.093(4) 0.079(4) -0.025(3) 0.066(4) 0.004(3)
C10 0.025(3) 0.055(3) 0.080(5) 0.008(3) 0.016(3) -0.004(3)
C19 0.035(3) 0.061(4) 0.060(4) -0.003(3) 0.003(3) 0.010(3)
C3 0.098(6) 0.057(4) 0.056(4) 0.004(3) 0.034(4) 0.001(4)
C11 0.028(3) 0.073(4) 0.055(4) 0.004(3) 0.022(3) 0.002(3)
C5 0.075(5) 0.070(4) 0.042(4) 0.009(3) 0.000(3) 0.020(4)
C8 0.049(4) 0.084(5) 0.050(4) -0.019(3) -0.001(3) 0.012(3)
C7 0.035(3) 0.049(3) 0.041(3) -0.013(3) 0.003(3) 0.014(3)

loop_
_atom_type_symbol
_atom_type_description
_atom_type_scat_dispersion_real
_atom_type_scat_dispersion_imag
_atom_type_scat_source
C C 0.0033 0.0016 'International Tables Vol C Tables 4.2.6.8 and 6.1.1.4'
H H 0.0000 0.0000 'International Tables Vol C Tables 4.2.6.8 and 6.1.1.4'
N N 0.0061 0.0033 'International Tables Vol C Tables 4.2.6.8 and 6.1.1.4'
O O 0.0106 0.0060 'International Tables Vol C Tables 4.2.6.8 and 6.1.1.4'
Cu Cu 0.3201 1.2651 'International Tables Vol C Tables 4.2.6.8 and 6.1.1.4'
Er Er -0.2586 4.9576 'International Tables Vol C Tables 4.2.6.8 and 6.1.1.4'

loop_
_geom_angle_atom_site_label_1
_geom_angle_atom_site_label_2
_geom_angle_atom_site_label_3
_geom_angle
O2 Er1 O1 65.60(13)
O2 Er1 O6 143.98(15)
O1 Er1 O6 78.72(15)
O2 Er1 O7 83.36(17)
O1 Er1 O7 75.45(15)
O6 Er1 O7 83.16(17)
O2 Er1 O10 79.74(14)
O1 Er1 O10 79.23(14)
O6 Er1 O10 98.92(15)
O7 Er1 O10 153.68(16)
O2 Er1 O12 123.72(14)
O1 Er1 O12 122.23(15)
O6 Er1 O12 79.06(17)
O7 Er1 O12 151.17(17)
O10 Er1 O12 52.90(14)
O2 Er1 O4 154.63(15)
O1 Er1 O4 128.76(14)
O6 Er1 O4 53.33(15)
O7 Er1 O4 81.40(18)
O10 Er1 O4 120.94(15)
O12 Er1 O4 69.78(15)
O2 Er1 O9 82.09(17)
O1 Er1 O9 121.79(15)
O6 Er1 O9 114.82(16)
O7 Er1 O9 52.87(15)
O10 Er1 O9 142.40(15)
O12 Er1 O9 115.96(17)
O4 Er1 O9 72.54(18)
O2 Er1 O3 65.77(13)
O1 Er1 O3 127.32(12)
O6 Er1 O3 148.79(16)
O7 Er1 O3 117.25(14)
O10 Er1 O3 73.45(13)
O12 Er1 O3 72.27(15)
O4 Er1 O3 103.92(14)
O9 Er1 O3 69.10(14)
O2 Er1 N3 165.27(14)
O1 Er1 N3 104.72(15)
O6 Er1 N3 26.86(15)
O7 Er1 N3 83.38(18)
O10 Er1 N3 110.22(15)
O12 Er1 N3 70.56(15)
O4 Er1 N3 26.60(14)
O9 Er1 N3 94.94(17)
O3 Er1 N3 126.68(15)
O2 Er1 N5 101.22(15)
O1 Er1 N5 101.54(15)
O6 Er1 N5 90.11(16)
O7 Er1 N5 173.04(16)
O10 Er1 N5 26.13(14)
O12 Er1 N5 26.82(14)
O4 Er1 N5 96.03(16)
O9 Er1 N5 132.58(16)
O3 Er1 N5 69.62(14)
N3 Er1 N5 91.43(15)
O2 Er1 N4 81.73(18)
O1 Er1 N4 98.68(17)
O6 Er1 N4 99.70(17)
O7 Er1 N4 26.31(16)
O10 Er1 N4 160.46(17)
O12 Er1 N4 137.38(18)
O4 Er1 N4 75.63(19)
O9 Er1 N4 26.56(16)
O3 Er1 N4 93.29(15)
N3 Er1 N4 89.17(18)
N5 Er1 N4 158.92(17)
O1 Cu1 O2 80.75(16)
O1 Cu1 N2 167.41(18)
O2 Cu1 N2 90.82(17)
O1 Cu1 N1 91.97(18)
O2 Cu1 N1 163.03(17)
N2 Cu1 N1 98.6(2)
O1 Cu1 Er1 41.77(10)
O2 Cu1 Er1 41.00(11)
N2 Cu1 Er1 131.55(13)
N1 Cu1 Er1 126.83(14)
C1 O1 Cu1 118.3(3)
C1 O1 Er1 135.1(3)
Cu1 O1 Er1 104.62(15)
C17 O3 C19 117.0(4)
C17 O3 Er1 116.8(3)
C19 O3 Er1 123.8(4)
N3 O6 Er1 96.7(4)
N5 O12 Er1 95.6(3)
C18 O2 Cu1 128.2(3)
C18 O2 Er1 124.8(3)
Cu1 O2 Er1 105.50(15)
N4 O7 Er1 97.3(4)
N5 O10 Er1 96.6(3)
N1 C9 C10 113.7(5)
N4 O9 Er1 95.3(3)
C18 C13 C14 119.4(5)
C18 C13 C12 121.8(5)
C14 C13 C12 118.4(5)
N3 O4 Er1 94.5(3)
C12 N2 C11 116.0(5)
C12 N2 Cu1 126.6(4)
C11 N2 Cu1 117.4(4)
O5 N3 O4 123.8(6)
O5 N3 O6 121.3(6)
O4 N3 O6 114.9(5)
O5 N3 Er1 172.9(4)
O4 N3 Er1 58.9(3)
O6 N3 Er1 56.4(3)
O1 C1 C2 118.9(5)
O1 C1 C6 121.7(5)
C2 C1 C6 119.4(5)
C15 C16 C17 120.4(5)
C7 N1 C9 116.6(5)
C7 N1 Cu1 123.7(4)
C9 N1 Cu1 119.5(4)
O2 C18 C13 123.0(5)
O2 C18 C17 117.4(5)
C13 C18 C17 119.6(5)
O11 N5 O10 123.8(5)
O11 N5 O12 121.5(6)
O10 N5 O12 114.7(5)
O11 N5 Er1 175.5(5)
O10 N5 Er1 57.2(3)
O12 N5 Er1 57.6(3)
O8 N4 O7 121.9(6)
O8 N4 O9 123.6(6)
O7 N4 O9 114.5(5)
O8 N4 Er1 177.6(6)
O7 N4 Er1 56.4(3)
O9 N4 Er1 58.1(3)
O3 C17 C16 125.5(5)
O3 C17 C18 114.7(4)
C16 C17 C18 119.7(5)
C14 C15 C16 119.7(5)
C5 C4 C3 119.8(7)
C1 C6 C5 116.8(6)
C1 C6 C7 122.6(5)
C5 C6 C7 120.5(6)
C3 C2 C1 122.1(7)
N2 C12 C13 125.8(5)
C15 C14 C13 121.1(5)
C9 C10 C11 113.5(5)
C4 C3 C2 118.9(7)
N2 C11 C10 107.3(5)
C4 C5 C6 122.9(7)
N1 C7 C6 122.5(5)
N1 C7 C8 121.7(6)
C6 C7 C8 115.8(5)

loop_
_geom_bond_atom_site_label_1
_geom_bond_atom_site_label_2
_geom_bond_distance
Er1 O2 2.275(4)
Er1 O1 2.301(4)
Er1 O6 2.356(5)
Er1 O7 2.378(4)
Er1 O10 2.396(4)
Er1 O12 2.400(4)
Er1 O4 2.413(4)
Er1 O9 2.415(4)
Er1 O3 2.494(4)
Er1 N3 2.809(5)
Er1 N5 2.830(5)
Er1 N4 2.832(5)
Cu1 O1 1.912(4)
Cu1 O2 1.915(4)
Cu1 N2 1.925(5)
Cu1 N1 1.957(4)
O1 C1 1.352(6)
O3 C17 1.368(7)
O3 C19 1.439(7)
O6 N3 1.278(7)
O12 N5 1.283(6)
O2 C18 1.334(6)
O7 N4 1.266(7)
O10 N5 1.255(6)
C9 N1 1.488(8)
C9 C10 1.488(10)
O8 N4 1.195(7)
O9 N4 1.272(7)
C13 C18 1.382(7)
C13 C14 1.400(7)
C13 C12 1.459(7)
O4 N3 1.262(7)
N2 C12 1.272(7)
N2 C11 1.488(7)
N3 O5 1.204(6)
C1 C2 1.387(8)
C1 C6 1.399(8)
C16 C15 1.383(8)
C16 C17 1.389(7)
N1 C7 1.276(7)
C18 C17 1.409(7)
N5 O11 1.204(7)
C15 C14 1.372(8)
C4 C5 1.363(11)
C4 C3 1.366(11)
C6 C5 1.407(8)
C6 C7 1.469(9)
C2 C3 1.385(9)
C10 C11 1.521(9)
C8 C7 1.514(8)
